data_4112788
loop_
_publ_author_name
'Sergio Bambirra'
'Marco W. Bouwkamp'
'Auke Meetsma'
'Bart Hessen'

_publ_contact_author_address
;
      Crystal Structure Center,
      Inorganic Solid State Chemistry Laboratory
      Chemical Physics,
      Materials Science Center,
      Groningen University,
      Nijenborgh 4,
      NL-9747 AG Groningen,
      The Netherlands.
;
_publ_contact_author_email A.Meetsma@fwn.rug.nl
_publ_contact_author_fax '+31 50 3634441'
_publ_contact_author_name
;
    Drs. A. Meetsma
;
_publ_contact_author_phone '+31 50 3634368'
_publ_section_title
;
 One Ligand Fits All: Cationic Mono(amidinate) Alkyl Catalysts over the
 Full Size Range of the Group 3 and Lanthanide Metals
;
_journal_name_full 'Journal of the American Chemical Society'
_journal_page_first 9182
_journal_page_last 9183
_journal_paper_doi 10.1021/ja0475297
_journal_volume 126
_journal_year 2004
_chemical_compound_source 'see text'
_chemical_formula_moiety 'C47 H77 N2 Nd O2 Si2'
_chemical_formula_sum 'C47 H77 N2 Nd O2 Si2'
_chemical_formula_weight 902.55
_chemical_name_systematic
;
  ?
;
_space_group_IT_number 2
_symmetry_cell_setting triclinic
_symmetry_space_group_name_Hall '-P 1'
_symmetry_space_group_name_H-M 'P -1'
_atom_sites_solution_hydrogens difmap
_atom_sites_solution_primary heavy
_atom_sites_solution_secondary direct
_audit_creation_date '2001-06-01  13:26:16'
_audit_creation_method 'PLATON <TABLE ACC> option'
_audit_update_record
;
  ?
;
_cell_angle_alpha 80.687(1)
_cell_angle_beta 86.364(1)
_cell_angle_gamma 69.376(1)
_cell_formula_units_Z 2
_cell_length_a 10.8089(4)
_cell_length_b 11.8553(5)
_cell_length_c 21.0218(8)
_cell_measurement_reflns_used 8521
_cell_measurement_temperature 110
_cell_measurement_theta_max 29.51
_cell_measurement_theta_min 2.23
_cell_volume 2487.86(17)
_computing_cell_refinement 'SAINT, Bruker Version 6.02A, 2000'
_computing_data_collection 'SMART, Bruker Version 5.168, 2000'
_computing_data_reduction 'XPREP, Bruker Version 5.1/NT, 2000'
_computing_molecular_graphics
;
  PLUTO (Meetsma, 2001)
  PLATON (Spek, 1994)
;
_computing_publication_material
;
  PLATON (Spek, 1990)
  SHELXL (Sheldrick, 1997)
;
_computing_structure_refinement 'SHELXL-97 (Sheldrick, 1997)'
_computing_structure_solution
;
  DIRDIF-99 (Beurskens et al., 1999)
;
_diffrn_ambient_temperature 110(2)
_diffrn_detector_area_resol_mean '4096x4096 / 62x62 (binned 512)'
_diffrn_measured_fraction_theta_full 0.897
_diffrn_measured_fraction_theta_max 0.897
_diffrn_measurement_device_type
;
   Bruker Smart Apex
;
_diffrn_measurement_method 'phi and omega scans'
_diffrn_radiation_detector
;
   CCD area-detector
;
_diffrn_radiation_monochromator 'parallel mounted graphite'
_diffrn_radiation_source 'fine focus sealed Siemens Mo tube '
_diffrn_radiation_type MoK\a
_diffrn_radiation_wavelength 0.71073
_diffrn_reflns_av_R_equivalents 0.0149
_diffrn_reflns_av_sigmaI/netI 0.0270
_diffrn_reflns_limit_h_max 14
_diffrn_reflns_limit_h_min -14
_diffrn_reflns_limit_k_max 16
_diffrn_reflns_limit_k_min -16
_diffrn_reflns_limit_l_max 29
_diffrn_reflns_limit_l_min -28
_diffrn_reflns_number 23652
_diffrn_reflns_reduction_process
;
  Intensity data were corrected for Lorentz and polarization
   effects, decay and absorption and reduced to F~o~^2^
   using SAINT (Bruker, 2000) and SADABS (Sheldrick, 2001)
;
_diffrn_reflns_theta_full 29.65
_diffrn_reflns_theta_max 29.65
_diffrn_reflns_theta_min 2.23
_exptl_absorpt_coefficient_mu 1.126
_exptl_absorpt_correction_T_max 0.8144
_exptl_absorpt_correction_T_min 0.6491
_exptl_absorpt_correction_type multi-scan
_exptl_absorpt_process_details '(SADABS, Sheldrick, Bruker, 2000))'
_exptl_crystal_colour lightblue
_exptl_crystal_density_diffrn 1.205
_exptl_crystal_density_method 'Not Measured'
_exptl_crystal_description block
_exptl_crystal_F_000 954
_exptl_crystal_size_max 0.420
_exptl_crystal_size_mid 0.330
_exptl_crystal_size_min 0.190
_refine_diff_density_max 1.040
_refine_diff_density_min -0.367
_refine_diff_density_rms 0.066
_refine_ls_extinction_method none
_refine_ls_goodness_of_fit_ref 1.056
_refine_ls_hydrogen_treatment refall
_refine_ls_matrix_type full
_refine_ls_number_parameters 799
_refine_ls_number_reflns 12594
_refine_ls_number_restraints 0
_refine_ls_restrained_S_all 1.056
_refine_ls_R_factor_all 0.0253
_refine_ls_R_factor_gt 0.0232
_refine_ls_shift/su_max 0.002
_refine_ls_shift/su_mean 0.000
_refine_ls_structure_factor_coef Fsqd
_refine_ls_weighting_details 'calc w=1/[\s^2^(Fo^2^)+(0.0288P)^2^+0.7901P] where P=(Fo^2^+2Fc^2^)/3'
_refine_ls_weighting_scheme calc
_refine_ls_wR_factor_gt 0.0562
_refine_ls_wR_factor_ref 0.0571
_reflns_number_gt 11834
_reflns_number_total 12594
_reflns_threshold_expression >2sigma(I)
_cod_data_source_file ja0475297si20040519_103144.cif
_cod_data_source_block c47h77n2
_cod_database_code 4112788

loop_
_symmetry_equiv_pos_as_xyz
x,y,z
-x,-y,-z

loop_
_atom_site_aniso_label
_atom_site_aniso_U_11
_atom_site_aniso_U_22
_atom_site_aniso_U_33
_atom_site_aniso_U_23
_atom_site_aniso_U_13
_atom_site_aniso_U_12
Nd 0.0196(1) 0.0158(1) 0.0142(1) -0.0033(1) 0.0041(1) -0.0078(1)
Si1 0.0181(2) 0.0243(2) 0.0259(2) -0.0036(2) 0.0031(2) -0.0088(2)
Si2 0.0204(2) 0.0306(2) 0.0240(2) -0.0105(2) 0.0014(2) -0.0099(2)
O1 0.0385(7) 0.0258(6) 0.0210(6) 0.0026(4) -0.0007(5) -0.0189(5)
O2 0.0275(6) 0.0178(5) 0.0278(6) -0.0055(4) 0.0050(5) -0.0095(4)
N1 0.0207(6) 0.0149(5) 0.0151(6) -0.0015(4) 0.0036(5) -0.0063(5)
N2 0.0248(7) 0.0146(5) 0.0167(6) -0.0040(4) 0.0046(5) -0.0069(5)
C1 0.0188(7) 0.0183(6) 0.0171(7) -0.0049(5) 0.0036(5) -0.0073(6)
C2 0.0254(8) 0.0198(7) 0.0174(7) -0.0060(5) 0.0072(6) -0.0136(6)
C3 0.0264(8) 0.0252(7) 0.0199(8) -0.0055(6) 0.0030(6) -0.0137(7)
C4 0.0359(9) 0.0333(9) 0.0186(8) -0.0066(7) 0.0037(7) -0.0213(8)
C5 0.0442(10) 0.0325(9) 0.0241(8) -0.0147(7) 0.0168(8) -0.0247(8)
C6 0.0356(10) 0.0228(8) 0.0309(9) -0.0110(7) 0.0167(8) -0.0128(7)
C7 0.0301(8) 0.0196(7) 0.0225(8) -0.0046(6) 0.0075(7) -0.0091(7)
C8 0.0232(7) 0.0157(6) 0.0134(7) -0.0033(5) 0.0025(5) -0.0070(6)
C9 0.0234(8) 0.0220(7) 0.0163(7) -0.0030(6) 0.0013(6) -0.0056(6)
C10 0.0306(9) 0.0199(7) 0.0221(8) 0.0002(6) -0.0014(7) -0.0017(7)
C11 0.0411(10) 0.0188(7) 0.0218(8) 0.0014(6) 0.0005(7) -0.0103(7)
C12 0.0326(9) 0.0225(7) 0.0206(8) -0.0026(6) 0.0035(6) -0.0152(7)
C13 0.0240(8) 0.0182(6) 0.0147(7) -0.0038(5) 0.0021(5) -0.0093(6)
C14 0.0211(8) 0.0317(8) 0.0206(8) 0.0007(7) 0.0012(6) -0.0041(7)
C15 0.0275(9) 0.0355(10) 0.0460(12) -0.0120(9) 0.0061(9) -0.0133(8)
C16 0.0235(9) 0.0470(12) 0.0410(12) -0.0197(10) 0.0012(8) -0.0028(8)
C17 0.0228(8) 0.0215(7) 0.0196(7) -0.0035(6) 0.0015(6) -0.0091(6)
C18 0.0289(9) 0.0314(9) 0.0289(9) -0.0088(7) -0.0053(7) -0.0091(8)
C19 0.0269(9) 0.0312(9) 0.0293(9) -0.0095(7) 0.0080(7) -0.0128(7)
C20 0.0316(8) 0.0157(6) 0.0193(7) -0.0044(5) 0.0105(6) -0.0098(6)
C21 0.0381(10) 0.0231(7) 0.0215(8) -0.0073(6) 0.0110(7) -0.0157(7)
C22 0.0484(12) 0.0272(9) 0.0360(10) -0.0142(8) 0.0153(9) -0.0223(8)
C23 0.0532(13) 0.0174(8) 0.0524(13) -0.0103(8) 0.0195(10) -0.0143(8)
C24 0.0392(11) 0.0179(8) 0.0473(12) -0.0025(8) 0.0118(9) -0.0036(8)
C25 0.0309(9) 0.0190(7) 0.0292(9) -0.0024(6) 0.0091(7) -0.0067(7)
C26 0.0419(10) 0.0284(8) 0.0282(9) -0.0062(7) -0.0001(8) -0.0213(8)
C27 0.0692(17) 0.0504(13) 0.0291(10) -0.0047(9) -0.0024(10) -0.0384(13)
C28 0.0406(12) 0.0418(11) 0.0395(12) -0.0061(9) -0.0015(9) -0.0219(10)
C29 0.0277(9) 0.0231(8) 0.0442(11) 0.0003(8) -0.0004(8) -0.0028(7)
C30 0.0302(11) 0.0620(15) 0.0420(13) 0.0029(11) 0.0039(9) -0.0109(11)
C31 0.0408(12) 0.0490(13) 0.0404(12) -0.0096(10) 0.0078(10) -0.0119(10)
C32 0.0640(15) 0.0378(10) 0.0275(10) -0.0014(8) 0.0023(9) -0.0344(10)
C331 0.044(2) 0.0231(13) 0.0295(12) 0.0019(9) -0.0024(10) -0.0153(13)
C34 0.0373(10) 0.0299(9) 0.0234(9) 0.0029(7) 0.0034(8) -0.0150(8)
C35 0.0335(10) 0.0302(9) 0.0214(8) -0.0018(7) 0.0026(7) -0.0147(8)
C36 0.0341(10) 0.0266(8) 0.0323(10) -0.0095(7) 0.0114(8) -0.0116(7)
C37 0.0320(10) 0.0251(8) 0.0319(10) -0.0109(7) 0.0034(8) -0.0056(7)
C38 0.0412(11) 0.0209(8) 0.0366(10) -0.0058(7) 0.0019(8) -0.0129(8)
C39 0.0342(9) 0.0248(8) 0.0250(9) -0.0068(7) 0.0064(7) -0.0155(7)
C40 0.0256(8) 0.0335(9) 0.0273(9) -0.0062(7) 0.0055(7) -0.0154(7)
C41 0.0314(10) 0.0383(10) 0.0408(11) -0.0078(9) 0.0071(9) -0.0208(9)
C42 0.0334(10) 0.0336(9) 0.0275(9) -0.0024(8) 0.0029(8) -0.0100(8)
C43 0.0291(10) 0.0328(10) 0.0496(13) -0.0105(9) -0.0080(9) -0.0039(8)
C44 0.0251(8) 0.0255(8) 0.0223(8) -0.0066(6) 0.0026(6) -0.0096(7)
C45 0.0454(12) 0.0388(11) 0.0300(10) -0.0030(8) -0.0091(9) -0.0099(9)
C46 0.0419(12) 0.0778(17) 0.0456(13) -0.0390(13) 0.0217(10) -0.0371(13)
C47 0.0369(11) 0.0324(9) 0.0399(11) -0.0147(9) -0.0023(9) -0.0109(8)
C332 0.038(8) 0.018(5) 0.030(5) -0.005(4) 0.012(4) -0.012(5)

loop_
_atom_site_label
_atom_site_type_symbol
_atom_site_thermal_displace_type
_atom_site_fract_x
_atom_site_fract_y
_atom_site_fract_z
_atom_site_occupancy
_atom_site_U_iso_or_equiv
Nd Nd Uani 0.19398(1) 0.29995(1) 0.29361 1.000 0.0162(1)
Si1 Si Uani -0.17552(4) 0.32210(4) 0.35278(2) 1.000 0.0226(1)
Si2 Si Uani 0.34062(5) 0.36711(4) 0.45149(2) 1.000 0.0240(1)
O1 O Uani 0.21676(13) 0.09948(11) 0.36682(6) 1.000 0.0270(4)
O2 O Uani 0.10690(12) 0.52856(10) 0.29225(6) 1.000 0.0239(3)
N1 N Uani 0.25059(13) 0.36317(11) 0.18027(6) 1.000 0.0171(3)
N2 N Uani 0.31337(13) 0.16204(11) 0.21483(6) 1.000 0.0187(3)
C1 C Uani 0.30916(15) 0.25054(13) 0.16578(7) 1.000 0.0177(4)
C2 C Uani 0.36758(16) 0.22487(13) 0.10044(7) 1.000 0.0193(4)
C3 C Uani 0.30775(17) 0.29577(15) 0.04340(8) 1.000 0.0224(4)
C4 C Uani 0.36616(19) 0.27003(17) -0.01619(8) 1.000 0.0266(5)
C5 C Uani 0.4847(2) 0.17370(16) -0.01957(9) 1.000 0.0301(5)
C6 C Uani 0.54520(19) 0.10410(15) 0.03659(9) 1.000 0.0290(5)
C7 C Uani 0.48742(18) 0.12914(15) 0.09634(8) 1.000 0.0241(4)
C8 C Uani 0.25196(15) 0.47038(13) 0.13909(7) 1.000 0.0174(4)
C9 C Uani 0.12816(16) 0.55996(14) 0.11955(7) 1.000 0.0212(4)
C10 C Uani 0.12759(18) 0.66720(15) 0.08027(8) 1.000 0.0265(5)
C11 C Uani 0.24374(19) 0.68764(15) 0.06152(8) 1.000 0.0278(5)
C12 C Uani 0.36357(18) 0.60159(15) 0.08286(8) 1.000 0.0239(5)
C13 C Uani 0.37074(16) 0.49198(13) 0.12194(7) 1.000 0.0184(4)
C14 C Uani -0.00056(17) 0.54051(16) 0.14138(8) 1.000 0.0264(5)
C15 C Uani -0.0446(2) 0.47273(19) 0.09675(11) 1.000 0.0353(6)
C16 C Uani -0.1132(2) 0.6591(2) 0.15065(11) 1.000 0.0382(6)
C17 C Uani 0.50588(16) 0.40334(14) 0.14524(8) 1.000 0.0209(4)
C18 C Uani 0.56463(19) 0.45453(17) 0.19349(9) 1.000 0.0294(5)
C19 C Uani 0.60309(18) 0.37014(17) 0.08904(9) 1.000 0.0282(5)
C20 C Uani 0.34567(17) 0.03703(13) 0.20846(8) 1.000 0.0220(4)
C21 C Uani 0.25786(18) -0.00143(15) 0.17787(8) 1.000 0.0262(5)
C22 C Uani 0.2880(2) -0.12717(17) 0.17929(10) 1.000 0.0343(6)
C23 C Uani 0.3983(2) -0.21153(16) 0.21011(11) 1.000 0.0408(7)
C24 C Uani 0.4847(2) -0.17300(16) 0.23928(11) 1.000 0.0373(6)
C25 C Uani 0.46164(18) -0.04900(15) 0.23863(9) 1.000 0.0275(5)
C26 C Uani 0.1322(2) 0.08561(16) 0.14471(9) 1.000 0.0301(5)
C27 C Uani 0.1384(3) 0.0805(2) 0.07168(11) 1.000 0.0448(8)
C28 C Uani 0.0091(2) 0.0617(2) 0.17399(11) 1.000 0.0385(7)
C29 C Uani 0.56125(19) -0.01056(17) 0.26985(10) 1.000 0.0339(5)
C30 C Uani 0.7019(2) -0.0625(3) 0.24169(13) 1.000 0.0476(8)
C31 C Uani 0.5665(3) -0.0483(2) 0.34253(11) 1.000 0.0444(7)
C32 C Uani 0.1688(3) 0.00586(19) 0.35236(10) 1.000 0.0391(7)
C331 C Uani 0.2039(3) -0.0927(2) 0.40871(11) 0.820(9) 0.0318(9)
C34 C Uani 0.1918(2) -0.02147(17) 0.46526(9) 1.000 0.0303(5)
C35 C Uani 0.2408(2) 0.08074(17) 0.43548(8) 1.000 0.0277(5)
C36 C Uani -0.0113(2) 0.58449(17) 0.32871(10) 1.000 0.0306(5)
C37 C Uani 0.0024(2) 0.69857(16) 0.34689(10) 1.000 0.0302(5)
C38 C Uani 0.0866(2) 0.73427(16) 0.29192(10) 1.000 0.0322(6)
C39 C Uani 0.18065(19) 0.61176(16) 0.27712(9) 1.000 0.0265(5)
C40 C Uani -0.04393(18) 0.31812(18) 0.29251(9) 1.000 0.0275(5)
C41 C Uani -0.2582(2) 0.20916(19) 0.34485(11) 1.000 0.0346(6)
C42 C Uani -0.1129(2) 0.28330(19) 0.43798(9) 1.000 0.0323(5)
C43 C Uani -0.3044(2) 0.47903(19) 0.34755(13) 1.000 0.0382(6)
C44 C Uani 0.34880(17) 0.31107(16) 0.37405(8) 1.000 0.0238(5)
C45 C Uani 0.4808(2) 0.2690(2) 0.50637(10) 1.000 0.0392(6)
C46 C Uani 0.1857(3) 0.3765(3) 0.49980(13) 1.000 0.0482(8)
C47 C Uani 0.3458(2) 0.52595(18) 0.44033(11) 1.000 0.0355(6)
C332 C Uani 0.1206(14) -0.0401(10) 0.4099(5) 0.180(9) 0.028(4)
H4 H Uiso 0.329(2) 0.3165(18) -0.0550(10) 1.000 0.024(5)
H5 H Uiso 0.527(2) 0.1564(19) -0.0605(10) 1.000 0.030(5)
H6 H Uiso 0.624(2) 0.040(2) 0.0352(11) 1.000 0.040(6)
H7 H Uiso 0.524(2) 0.0849(19) 0.1338(10) 1.000 0.028(5)
H10 H Uiso 0.046(2) 0.7248(19) 0.0657(10) 1.000 0.030(5)
H11 H Uiso 0.240(2) 0.759(2) 0.0342(11) 1.000 0.036(6)
H3 H Uiso 0.230(2) 0.3606(18) 0.0444(9) 1.000 0.021(5)
H14 H Uiso 0.015(2) 0.4932(18) 0.1810(10) 1.000 0.026(5)
H15 H Uiso -0.064(2) 0.516(2) 0.0559(12) 1.000 0.035(6)
H15' H Uiso -0.125(3) 0.460(2) 0.1137(12) 1.000 0.046(7)
H15" H Uiso 0.017(2) 0.392(2) 0.0945(11) 1.000 0.043(6)
H16 H Uiso -0.085(2) 0.705(2) 0.1769(12) 1.000 0.048(7)
H16' H Uiso -0.185(2) 0.640(2) 0.1700(11) 1.000 0.039(6)
H12 H Uiso 0.445(2) 0.6139(18) 0.0712(10) 1.000 0.028(5)
H17 H Uiso 0.4956(18) 0.3305(17) 0.1666(9) 1.000 0.018(4)
H18 H Uiso 0.576(2) 0.530(2) 0.1723(10) 1.000 0.033(5)
H18' H Uiso 0.653(2) 0.396(2) 0.2082(11) 1.000 0.034(6)
H18" H Uiso 0.506(2) 0.4693(19) 0.2317(11) 1.000 0.034(6)
H19 H Uiso 0.567(2) 0.342(2) 0.0591(11) 1.000 0.034(6)
H19' H Uiso 0.690(2) 0.307(2) 0.1065(11) 1.000 0.037(6)
H19" H Uiso 0.623(2) 0.438(2) 0.0674(11) 1.000 0.036(6)
H22 H Uiso 0.229(2) -0.1525(19) 0.1591(10) 1.000 0.031(5)
H23 H Uiso 0.414(2) -0.296(2) 0.2103(12) 1.000 0.052(7)
H24 H Uiso 0.562(2) -0.230(2) 0.2605(11) 1.000 0.041(6)
H26 H Uiso 0.1238(19) 0.1658(18) 0.1510(9) 1.000 0.022(5)
H27 H Uiso 0.218(3) 0.091(2) 0.0530(12) 1.000 0.045(7)
H27' H Uiso 0.061(3) 0.142(3) 0.0524(16) 1.000 0.082(11)
H27" H Uiso 0.139(2) 0.001(2) 0.0648(12) 1.000 0.045(6)
H28 H Uiso 0.012(2) -0.012(2) 0.1639(12) 1.000 0.051(7)
H28' H Uiso -0.067(3) 0.123(3) 0.1526(14) 1.000 0.059(8)
H28" H Uiso -0.002(2) 0.067(2) 0.2218(12) 1.000 0.046(7)
H29 H Uiso 0.536(2) 0.076(2) 0.2607(11) 1.000 0.043(6)
H30 H Uiso 0.737(3) -0.156(3) 0.2570(14) 1.000 0.069(9)
H30' H Uiso 0.756(3) -0.030(3) 0.2599(14) 1.000 0.066(9)
H30" H Uiso 0.702(3) -0.046(3) 0.1970(16) 1.000 0.071(9)
H31 H Uiso 0.479(3) -0.016(2) 0.3610(13) 1.000 0.056(7)
H31' H Uiso 0.635(3) -0.027(2) 0.3648(13) 1.000 0.059(8)
H31" H Uiso 0.597(2) -0.134(2) 0.3514(11) 1.000 0.039(6)
H32 H Uiso 0.198(2) -0.0129(19) 0.3144(11) 1.000 0.031(5)
H32' H Uiso 0.055(3) 0.047(3) 0.3479(14) 1.000 0.071(9)
H34 H Uiso 0.113(2) 0.012(2) 0.4797(12) 1.000 0.041(6)
H34' H Uiso 0.247(2) -0.075(2) 0.5010(12) 1.000 0.042(6)
H35 H Uiso 0.203(2) 0.154(2) 0.4534(11) 1.000 0.039(6)
H35' H Uiso 0.333(2) 0.060(2) 0.4405(10) 1.000 0.034(6)
H36 H Uiso -0.014(2) 0.527(2) 0.3639(12) 1.000 0.041(6)
H36' H Uiso -0.089(3) 0.603(2) 0.3000(13) 1.000 0.057(8)
H37 H Uiso -0.081(2) 0.761(2) 0.3501(10) 1.000 0.033(6)
H37' H Uiso 0.043(2) 0.679(2) 0.3849(11) 1.000 0.037(6)
H38 H Uiso 0.133(2) 0.778(2) 0.3046(11) 1.000 0.039(6)
H38' H Uiso 0.034(2) 0.781(2) 0.2540(11) 1.000 0.037(6)
H39 H Uiso 0.209(2) 0.6102(18) 0.2363(10) 1.000 0.026(5)
H39' H Uiso 0.257(2) 0.5800(19) 0.3020(10) 1.000 0.028(5)
H40 H Uiso -0.082(3) 0.385(3) 0.2592(16) 1.000 0.077(10)
H40' H Uiso -0.024(3) 0.250(3) 0.2749(13) 1.000 0.061(8)
H41 H Uiso -0.292(2) 0.220(2) 0.3026(12) 1.000 0.045(7)
H41' H Uiso -0.329(3) 0.215(2) 0.3733(12) 1.000 0.047(7)
H41" H Uiso -0.195(3) 0.128(2) 0.3530(12) 1.000 0.049(7)
H42 H Uiso -0.047(3) 0.203(3) 0.4457(13) 1.000 0.061(8)
H42' H Uiso -0.182(3) 0.285(2) 0.4685(12) 1.000 0.048(7)
H42" H Uiso -0.072(2) 0.341(2) 0.4444(12) 1.000 0.049(7)
H43 H Uiso -0.272(2) 0.534(2) 0.3618(12) 1.000 0.046(7)
H43' H Uiso -0.380(4) 0.478(3) 0.3773(18) 1.000 0.096(11)
H43" H Uiso -0.330(3) 0.504(3) 0.3100(16) 1.000 0.072(10)
H44 H Uiso 0.401(2) 0.225(2) 0.3796(11) 1.000 0.042(6)
H44' H Uiso 0.392(2) 0.351(2) 0.3435(12) 1.000 0.047(7)
H45 H Uiso 0.482(3) 0.188(3) 0.5141(13) 1.000 0.055(7)
H45' H Uiso 0.470(3) 0.296(2) 0.5479(13) 1.000 0.054(7)
H45" H Uiso 0.569(3) 0.268(2) 0.4872(14) 1.000 0.062(8)
H46 H Uiso 0.110(3) 0.414(3) 0.4757(15) 1.000 0.074(10)
H46' H Uiso 0.186(2) 0.415(2) 0.5350(13) 1.000 0.051(7)
H46" H Uiso 0.184(2) 0.297(2) 0.5174(12) 1.000 0.044(7)
H47 H Uiso 0.409(3) 0.533(3) 0.4143(14) 1.000 0.063(9)
H47' H Uiso 0.360(3) 0.547(2) 0.4783(14) 1.000 0.061(8)
H47" H Uiso 0.263(3) 0.586(3) 0.4212(13) 1.000 0.061(8)
H331 H Uiso 0.291(2) -0.1482(13) 0.40483(14) 0.820(9) 0.0383
H331' H Uiso 0.1441(14) -0.1362(10) 0.41363(16) 0.820(9) 0.0383
H16" H Uiso -0.142(2) 0.714(2) 0.1078(12) 1.000 0.042(6)
H332 H Uiso 0.134(2) -0.114(9) 0.4110(5) 0.180(9) 0.0339
H332' H Uiso 0.039(9) -0.004(4) 0.4130(6) 0.180(9) 0.0339

loop_
_atom_type_symbol
_atom_type_description
_atom_type_scat_dispersion_real
_atom_type_scat_dispersion_imag
_atom_type_scat_source
Si Si 0.0817 0.0704 'International Tables Vol C Tables 4.2.6.8 and 6.1.1.4'
O O 0.0106 0.0060 'International Tables Vol C Tables 4.2.6.8 and 6.1.1.4'
Nd Nd -0.1943 3.0179 'International Tables Vol C Tables 4.2.6.8 and 6.1.1.4'
N N 0.0061 0.0033 'International Tables Vol C Tables 4.2.6.8 and 6.1.1.4'
H H 0.0000 0.0000 'International Tables Vol C Tables 4.2.6.8 and 6.1.1.4'
C C 0.0033 0.0016 'International Tables Vol C Tables 4.2.6.8 and 6.1.1.4'

loop_
_geom_angle_atom_site_label_1
_geom_angle_atom_site_label_2
_geom_angle_atom_site_label_3
_geom_angle
_geom_angle_publ_flag
O1 Nd O2 142.01(4) yes
O1 Nd N1 136.68(4) yes
O1 Nd N2 83.12(4) yes
O1 Nd C40 82.80(6) yes
O1 Nd C44 82.06(5) yes
O2 Nd N1 81.30(4) yes
O2 Nd N2 134.84(4) yes
O2 Nd C40 85.72(6) yes
O2 Nd C44 81.61(5) yes
N1 Nd N2 53.63(4) yes
N1 Nd C40 105.73(5) yes
N1 Nd C44 113.39(5) yes
N2 Nd C40 107.13(6) yes
N2 Nd C44 111.46(5) yes
C40 Nd C44 136.21(6) yes
C40 Si1 C41 112.41(10) yes
C40 Si1 C42 112.77(10) yes
C40 Si1 C43 111.26(10) yes
C41 Si1 C42 105.46(10) yes
C41 Si1 C43 109.12(10) yes
C42 Si1 C43 105.41(11) yes
C44 Si2 C45 112.62(9) yes
C44 Si2 C46 114.57(12) yes
C44 Si2 C47 112.00(9) yes
C45 Si2 C46 105.52(12) yes
C45 Si2 C47 106.74(10) yes
C46 Si2 C47 104.70(13) yes
Nd O1 C32 125.52(11) yes
Nd O1 C35 122.92(10) yes
C32 O1 C35 109.00(14) yes
Nd O2 C36 119.85(10) yes
Nd O2 C39 127.30(10) yes
C36 O2 C39 109.69(13) yes
Nd N1 C1 96.26(9) yes
Nd N1 C8 139.14(9) yes
C1 N1 C8 123.83(13) yes
Nd N2 C1 96.01(9) yes
Nd N2 C20 137.26(10) yes
C1 N2 C20 124.45(13) yes
N1 C1 N2 114.08(13) yes
N1 C1 C2 123.25(13) yes
N2 C1 C2 122.66(13) yes
C1 C2 C3 122.15(14) no
C1 C2 C7 119.30(14) no
C3 C2 C7 118.52(14) no
C2 C3 C4 120.37(16) no
C3 C4 C5 120.49(16) no
C4 C5 C6 119.49(17) no
C5 C6 C7 120.38(17) no
C2 C7 C6 120.74(16) no
N1 C8 C9 117.51(15) yes
N1 C8 C13 121.67(14) yes
C9 C8 C13 120.66(14) no
C8 C9 C10 118.28(16) no
C8 C9 C14 120.91(14) no
C10 C9 C14 120.81(16) no
C9 C10 C11 121.46(17) no
C10 C11 C12 119.70(16) no
C11 C12 C13 121.54(18) no
C8 C13 C12 118.28(15) no
C8 C13 C17 123.15(13) no
C12 C13 C17 118.55(16) no
C9 C14 C15 112.70(15) no
C9 C14 C16 113.09(15) no
C15 C14 C16 109.93(17) no
C13 C17 C18 111.41(14) no
C13 C17 C19 111.87(14) no
C18 C17 C19 109.71(16) no
N2 C20 C21 120.67(15) yes
N2 C20 C25 118.35(15) yes
C21 C20 C25 120.72(15) no
C20 C21 C22 118.08(17) no
C20 C21 C26 123.47(15) no
C22 C21 C26 118.44(17) no
C21 C22 C23 121.61(19) no
C22 C23 C24 119.91(17) no
C23 C24 C25 121.31(19) no
C20 C25 C24 118.31(18) no
C20 C25 C29 122.13(15) no
C24 C25 C29 119.56(17) no
C21 C26 C27 111.32(17) no
C21 C26 C28 112.29(16) no
C27 C26 C28 109.8(2) no
C25 C29 C30 112.24(18) no
C25 C29 C31 112.06(19) no
C30 C29 C31 108.9(2) no
O1 C32 C331 106.2(2) yes
O1 C32 C332 106.9(5) yes
C32 C331 C34 102.48(17) no
C32 C332 C34 108.1(10) no
C331 C34 C35 102.45(16) no
C332 C34 C35 103.3(5) no
O1 C35 C34 106.41(15) yes
O2 C36 C37 106.10(17) yes
C36 C37 C38 102.60(16) no
C37 C38 C39 102.83(15) no
O2 C39 C38 105.41(16) yes
Nd C40 Si1 136.31(10) yes
Nd C44 Si2 138.66(10) yes
C2 C3 H3 120.8(12) no
C4 C3 H3 118.9(12) no
C3 C4 H4 122.2(13) no
C5 C4 H4 117.3(13) no
C4 C5 H5 121.1(13) no
C6 C5 H5 119.4(13) no
C5 C6 H6 120.6(14) no
C7 C6 H6 119.0(14) no
C2 C7 H7 116.8(14) no
C6 C7 H7 122.5(14) no
C9 C10 H10 118.3(14) no
C11 C10 H10 120.2(14) no
C10 C11 H11 119.3(14) no
C12 C11 H11 121.0(14) no
C11 C12 H12 121.4(12) no
C13 C12 H12 117.0(12) no
C9 C14 H14 106.6(14) no
C15 C14 H14 107.6(13) no
C16 C14 H14 106.5(13) no
C14 C15 H15 112.6(14) no
C14 C15 H15' 109.3(15) no
C14 C15 H15" 113.4(14) no
H15 C15 H15' 107(2) no
H15 C15 H15" 110(2) no
H15' C15 H15" 104.3(19) no
C14 C16 H16 110.7(14) no
C14 C16 H16' 108.9(14) no
C14 C16 H16" 111.3(13) no
H16 C16 H16' 110(2) no
H16 C16 H16" 106.4(19) no
H16' C16 H16" 109.2(19) no
C13 C17 H17 108.4(13) no
C18 C17 H17 107.8(12) no
C19 C17 H17 107.5(12) no
C17 C18 H18 109.0(13) no
C17 C18 H18' 110.7(13) no
C17 C18 H18" 110.1(13) no
H18 C18 H18' 108.0(19) no
H18 C18 H18" 110.8(18) no
H18' C18 H18" 108.3(18) no
C17 C19 H19 110.1(15) no
C17 C19 H19' 109.2(13) no
C17 C19 H19" 112.0(14) no
H19 C19 H19' 111.6(19) no
H19 C19 H19" 107(2) no
H19' C19 H19" 106.7(19) no
C21 C22 H22 117.9(13) no
C23 C22 H22 120.5(13) no
C22 C23 H23 118.6(14) no
C24 C23 H23 121.5(14) no
C23 C24 H24 121.1(14) no
C25 C24 H24 117.5(14) no
C21 C26 H26 107.4(13) no
C27 C26 H26 108.7(11) no
C28 C26 H26 107.2(13) no
C26 C27 H27 110.7(16) no
C26 C27 H27' 108(2) no
C26 C27 H27" 109.1(15) no
H27 C27 H27' 112(3) no
H27 C27 H27" 108(2) no
H27' C27 H27" 109(2) no
C26 C28 H28 107.5(15) no
C26 C28 H28' 108(2) no
C26 C28 H28" 113.3(13) no
H28 C28 H28' 107(2) no
H28 C28 H28" 114(2) no
H28' C28 H28" 107(2) no
C25 C29 H29 108.6(14) no
C30 C29 H29 106.2(14) no
C31 C29 H29 108.7(14) no
C29 C30 H30 107.5(19) no
C29 C30 H30' 108(2) no
C29 C30 H30" 112(2) no
H30 C30 H30' 107(3) no
H30 C30 H30" 110(3) no
H30' C30 H30" 112(3) no
C29 C31 H31 109.9(16) no
C29 C31 H31' 114.1(16) no
C29 C31 H31" 108.5(14) no
H31 C31 H31' 112(2) no
H31 C31 H31" 109(2) no
H31' C31 H31" 102.7(19) no
O1 C32 H32 109.1(15) no
O1 C32 H32' 108.5(17) no
C331 C32 H32 118.2(15) no
C331 C32 H32' 109.0(15) no
H32 C32 H32' 106(2) no
C332 C32 H32 141.5(15) no
C332 C32 H32' 74.8(16) no
C32 C331 H331 111.3(6) no
C32 C331 H331' 111.3(6) no
C34 C331 H331 111.4(8) no
C34 C331 H331' 111.3(5) no
H331 C331 H331' 109.0(13) no
C32 C332 H332 110.2(19) no
C32 C332 H332' 110(2) no
C34 C332 H332 110(2) no
C34 C332 H332' 110(3) no
H332 C332 H332' 108(6) no
C332 C34 H34 84.1(17) no
C332 C34 H34' 135.2(14) no
C35 C34 H34 107.2(15) no
C331 C34 H34 116.2(16) no
C331 C34 H34' 109.6(14) no
C35 C34 H34' 112.7(14) no
H34 C34 H34' 109(2) no
O1 C35 H35 112.0(14) no
C34 C35 H35 114.7(14) no
C34 C35 H35' 112.6(13) no
O1 C35 H35' 106.8(13) no
H35 C35 H35' 104(2) no
O2 C36 H36' 107.2(16) no
C37 C36 H36 113.7(15) no
O2 C36 H36 106.7(14) no
H36 C36 H36' 110(2) no
C37 C36 H36' 112.8(13) no
H37 C37 H37' 109.0(19) no
C38 C37 H37' 112.4(15) no
C36 C37 H37 112.0(14) no
C38 C37 H37 112.1(13) no
C36 C37 H37' 108.6(15) no
C37 C38 H38' 112.4(14) no
C39 C38 H38 110.2(14) no
C37 C38 H38 111.4(14) no
H38 C38 H38' 109.2(19) no
C39 C38 H38' 110.7(13) no
H39 C39 H39' 105.2(19) no
C38 C39 H39' 114.2(13) no
O2 C39 H39 108.5(14) no
O2 C39 H39' 107.7(13) no
C38 C39 H39 115.5(13) no
H40 C40 H40' 107(3) no
Nd C40 H40' 92(2) no
Si1 C40 H40 106(2) no
Nd C40 H40 104(2) no
Si1 C40 H40' 109(2) no
Si1 C41 H41' 112.6(16) no
Si1 C41 H41" 109.4(19) no
Si1 C41 H41 112.1(14) no
H41 C41 H41" 107(2) no
H41' C41 H41" 109(2) no
H41 C41 H41' 107(2) no
Si1 C42 H42" 108.0(15) no
H42 C42 H42' 107(2) no
Si1 C42 H42 111.6(17) no
Si1 C42 H42' 111.7(18) no
H42 C42 H42" 108(2) no
H42' C42 H42" 111(2) no
H43 C43 H43' 104(3) no
Si1 C43 H43 111.7(14) no
H43 C43 H43" 110(3) no
H43' C43 H43" 111(3) no
Si1 C43 H43' 110(2) no
Si1 C43 H43" 110(2) no
Nd C44 H44 95.4(14) no
Si2 C44 H44 108.7(14) no
Si2 C44 H44' 109.4(15) no
Nd C44 H44' 93.8(15) no
H44 C44 H44' 107.5(19) no
Si2 C45 H45' 111.0(17) no
Si2 C45 H45" 111.7(16) no
Si2 C45 H45 110(2) no
H45 C45 H45' 106(2) no
H45 C45 H45" 108(2) no
H45' C45 H45" 110(3) no
Si2 C46 H46" 111.7(14) no
H46 C46 H46' 113(3) no
H46 C46 H46" 106(3) no
Si2 C46 H46 113(2) no
Si2 C46 H46' 107.9(15) no
H46' C46 H46" 106(2) no
H47 C47 H47" 106(3) no
H47' C47 H47" 109(2) no
Si2 C47 H47 111(2) no
Si2 C47 H47' 111.7(16) no
Si2 C47 H47" 111(2) no
H47 C47 H47' 107(3) no

loop_
_geom_bond_atom_site_label_1
_geom_bond_atom_site_label_2
_geom_bond_distance
_geom_bond_publ_flag
Nd O1 2.5553(13) yes
Nd O2 2.5325(11) yes
Nd N1 2.4846(13) yes
Nd N2 2.4900(13) yes
Nd C40 2.505(2) yes
Nd C44 2.5027(18) yes
Si1 C40 1.837(2) yes
Si1 C41 1.885(2) yes
Si1 C42 1.883(2) yes
Si1 C43 1.882(2) yes
Si2 C44 1.8411(17) yes
Si2 C45 1.878(2) yes
Si2 C46 1.881(3) yes
Si2 C47 1.880(2) yes
O1 C32 1.459(3) yes
O1 C35 1.450(2) yes
O2 C36 1.450(2) yes
O2 C39 1.459(2) yes
N1 C1 1.3372(19) yes
N1 C8 1.4215(19) yes
N2 C1 1.3373(19) yes
N2 C20 1.4248(19) yes
C1 C2 1.506(2) no
C2 C3 1.397(2) no
C2 C7 1.398(2) no
C3 C4 1.396(2) no
C4 C5 1.391(3) no
C5 C6 1.380(3) no
C6 C7 1.395(3) no
C8 C9 1.419(2) no
C8 C13 1.410(2) no
C9 C10 1.398(2) no
C9 C14 1.520(3) no
C10 C11 1.382(3) no
C11 C12 1.384(3) no
C12 C13 1.400(2) no
C13 C17 1.523(2) no
C14 C15 1.524(3) no
C14 C16 1.533(3) no
C17 C18 1.534(3) no
C17 C19 1.535(3) no
C20 C21 1.414(3) no
C20 C25 1.416(3) no
C21 C22 1.405(3) no
C21 C26 1.515(3) no
C22 C23 1.375(3) no
C23 C24 1.386(3) no
C24 C25 1.400(2) no
C25 C29 1.526(3) no
C26 C27 1.542(3) no
C26 C28 1.528(3) no
C29 C30 1.544(3) no
C29 C31 1.520(3) no
C32 C331 1.486(3) no
C32 C332 1.392(12) no
C331 C34 1.540(3) no
C332 C34 1.521(13) no
C34 C35 1.518(3) no
C36 C37 1.521(3) no
C37 C38 1.524(3) no
C38 C39 1.518(3) no
C3 H3 0.92(2) no
C4 H4 0.93(2) no
C5 H5 0.97(2) no
C6 H6 0.92(2) no
C7 H7 0.90(2) no
C10 H10 0.94(2) no
C11 H11 0.93(2) no
C12 H12 0.95(2) no
C14 H14 0.91(2) no
C15 H15 0.92(2) no
C15 H15' 0.97(3) no
C15 H15" 0.96(2) no
C16 H16 0.96(2) no
C16 H16' 0.93(2) no
C16 H16" 1.02(2) no
C17 H17 0.946(19) no
C18 H18 0.98(2) no
C18 H18' 1.00(2) no
C18 H18" 0.99(2) no
C19 H19 0.92(2) no
C19 H19' 1.02(2) no
C19 H19" 0.94(2) no
C22 H22 0.94(2) no
C23 H23 0.95(2) no
C24 H24 0.95(2) no
C26 H26 0.95(2) no
C27 H27 0.96(3) no
C27 H27' 0.96(3) no
C27 H27" 0.97(2) no
C28 H28 0.92(2) no
C28 H28' 0.96(3) no
C28 H28" 1.01(2) no
C29 H29 0.95(2) no
C30 H30 1.04(3) no
C30 H30' 0.93(3) no
C30 H30" 0.93(3) no
C31 H31 0.97(3) no
C31 H31' 1.02(3) no
C31 H31" 0.94(2) no
C32 H32 0.87(2) no
C32 H32' 1.16(3) no
C331 H331 0.947(19) no
C331 H331' 0.951(15) no
C332 H332 0.83(10) no
C332 H332' 0.84(9) no
C34 H34 0.86(2) no
C34 H34' 0.98(2) no
C35 H35 0.95(2) no
C35 H35' 0.95(2) no
C36 H36 0.93(2) no
C36 H36' 1.00(3) no
C37 H37' 0.89(2) no
C37 H37 0.95(2) no
C38 H38 0.91(2) no
C38 H38' 0.98(2) no
C39 H39' 0.93(2) no
C39 H39 0.89(2) no
C40 H40' 0.89(3) no
C40 H40 0.96(3) no
C41 H41' 0.93(3) no
C41 H41 0.95(2) no
C41 H41" 0.96(2) no
C42 H42' 0.95(3) no
C42 H42 0.96(3) no
C42 H42" 0.97(2) no
C43 H43" 0.83(3) no
C43 H43' 1.00(4) no
C43 H43 0.94(2) no
C44 H44 0.97(2) no
C44 H44' 0.93(2) no
C45 H45' 0.96(3) no
C45 H45 0.94(3) no
C45 H45" 1.01(3) no
C46 H46' 0.93(3) no
C46 H46" 0.96(2) no
C46 H46 0.92(3) no
C47 H47" 0.99(3) no
C47 H47 0.87(3) no
C47 H47' 0.91(3) no

loop_
_geom_contact_atom_site_label_1
_geom_contact_atom_site_label_2
_geom_contact_distance
_geom_contact_site_symmetry_2
_geom_contact_publ_flag
Nd C14 4.0584(17) . no
Nd C29 4.428(2) . no
Nd H14 3.21(2) . no
Nd H26 3.84(2) . no
Nd H29 3.81(2) . no
Si2 C35 3.975(2) . no
Si1 H32' 3.35(3) . no
Si1 H36 3.50(2) . no
Si1 H18' 3.49(2) . no
Si2 H35 3.35(2) . no
O2 C14 3.411(2) . no
O1 H31 2.68(3) . no
O2 H14 2.75(2) . no
N1 H3 2.885(19) . no
N1 H14 2.47(2) . no
N1 H17 2.54(2) . no
N2 H7 2.73(2) . no
N2 H26 2.50(2) . no
N2 H29 2.45(2) . no
C1 C17 3.215(2) . no
C1 C26 3.271(3) . no
C2 C27 3.598(4) . no
C2 C19 3.519(3) . no
C2 C13 3.282(2) . no
C2 C17 3.263(2) . no
C2 C21 3.440(2) . no
C2 C26 3.497(3) . no
C3 C27 3.589(3) . no
C3 C13 3.332(2) . no
C3 C8 3.002(2) . no
C5 C6 3.496(3) 1_565 no
C6 C6 3.540(3) 1_565 no
C6 C5 3.496(3) 1_565 no
C7 C20 2.997(3) . no
C7 C21 3.577(3) . no
C7 C19 3.479(3) . no
C7 C25 3.428(3) . no
C8 C3 3.002(2) . no
C8 C39 3.493(2) . no
C9 C39 3.580(2) . no
C11 C19 3.531(3) 2_665 no
C12 C19 3.582(3) 2_665 no
C13 C2 3.282(2) . no
C13 C3 3.332(2) . no
C14 O2 3.411(2) . no
C14 Nd 4.0584(17) . no
C17 C2 3.263(2) . no
C17 C1 3.215(2) . no
C19 C7 3.479(3) . no
C19 C11 3.531(3) 2_665 no
C19 C12 3.582(3) 2_665 no
C19 C2 3.519(3) . no
C20 C7 2.997(3) . no
C20 C32 3.513(3) . no
C21 C2 3.440(2) . no
C21 C7 3.577(3) . no
C25 C7 3.428(3) . no
C26 C2 3.497(3) . no
C26 C1 3.271(3) . no
C27 C3 3.589(3) . no
C27 C2 3.598(4) . no
C29 Nd 4.428(2) . no
C32 C20 3.513(3) . no
C35 Si2 3.975(2) . no
C39 C8 3.493(2) . no
C39 C9 3.580(2) . no
C1 H26 2.59(2) . no
C1 H17 2.51(2) . no
C2 H19 2.97(2) . no
C2 H27 2.94(3) . no
C2 H17 2.73(2) . no
C2 H26 3.04(2) . no
C3 H19 3.09(2) . no
C3 H27 2.89(3) . no
C4 H12 2.93(2) 2_665 no
C5 H12 2.91(2) 2_665 no
C6 H19 3.02(2) . no
C7 H19 2.92(2) . no
C7 H17 3.032(19) . no
C8 H39 2.75(2) . no
C8 H3 2.61(2) . no
C9 H39 2.87(2) . no
C9 H3 2.91(2) . no
C10 H16" 2.81(2) . no
C10 H16 2.93(2) . no
C11 H22 2.97(2) 1_565 no
C12 H19" 2.83(2) . no
C12 H18 2.86(2) . no
C12 H19 3.06(2) 2_665 no
C15 H3 3.01(2) . no
C16 H10 2.62(2) . no
C16 H4 3.08(2) 1_565 no
C18 H23 2.90(2) 1_565 no
C18 H43" 2.99(3) 1_655 no
C18 H12 3.00(2) . no
C19 H12 2.77(2) . no
C20 H7 2.57(2) . no
C20 H32 2.77(2) . no
C21 H32 2.89(2) . no
C22 H28 2.82(2) . no
C22 H5 3.08(2) 1_565 no
C22 H27" 2.88(2) . no
C24 H31" 2.89(2) . no
C24 H30 2.86(3) . no
C25 H7 2.70(2) . no
C27 H22 2.94(2) . no
C28 H22 2.85(2) . no
C29 H7 2.90(2) . no
C30 H24 2.86(2) . no
C30 H7 2.97(2) . no
C31 H24 2.98(2) . no
C332 H42 3.00(4) . no
C34 H42 2.98(3) . no
C35 H42 2.94(3) . no
C35 H31 2.90(3) . no
C35 H44 2.91(2) . no
C36 H43 3.10(2) . no
C37 H47" 3.06(3) . no
C40 H14 3.06(2) . no
C40 H32' 3.06(3) . no
C44 H35 3.08(2) . no
C45 H331 2.975(17) 1_545 no
C45 H34' 3.04(2) 1_545 no
C46 H35 2.90(2) . no
C47 H39' 3.02(2) . no
C47 H43' 3.07(4) 1_655 no
H3 C8 2.61(2) . no
H3 C9 2.91(2) . no
H3 N1 2.885(19) . no
H3 H15" 2.40(3) . no
H3 C15 3.01(2) . no
H4 C16 3.08(2) 1_565 no
H4 H16" 2.53(3) 1_565 no
H5 C22 3.08(2) 1_565 no
H7 N2 2.73(2) . no
H7 C20 2.57(2) . no
H7 C29 2.90(2) . no
H7 C30 2.97(2) . no
H7 H30" 2.33(4) . no
H7 C25 2.70(2) . no
H10 C16 2.62(2) . no
H10 H16" 2.20(3) . no
H12 C18 3.00(2) . no
H12 C19 2.77(2) . no
H12 H19" 2.29(3) . no
H12 C4 2.93(2) 2_665 no
H12 C5 2.91(2) 2_665 no
H12 H18 2.49(3) . no
H14 O2 2.75(2) . no
H14 N1 2.47(2) . no
H14 Nd 3.21(2) . no
H14 H40 2.34(4) . no
H14 C40 3.06(2) . no
H15 H16" 2.59(3) . no
H15' H16' 2.47(3) . no
H15" H3 2.40(3) . no
H16 H38' 2.58(3) . no
H16 C10 2.93(2) . no
H16' H15' 2.47(3) . no
H16" H10 2.20(3) . no
H16" H15 2.59(3) . no
H16" C10 2.81(2) . no
H16" H4 2.53(3) 1_565 no
H17 C1 2.51(2) . no
H17 C2 2.73(2) . no
H17 N1 2.54(2) . no
H17 C7 3.032(19) . no
H18 C12 2.86(2) . no
H18 H12 2.49(3) . no
H18 H23 2.40(3) 1_565 no
H18 H19" 2.56(3) . no
H18' H19' 2.48(3) . no
H18' H41 2.57(3) 1_655 no
H18' Si1 3.49(2) 1_655 no
H18" H23 2.58(3) 1_565 no
H19 C2 2.97(2) . no
H19 C3 3.09(2) . no
H19 C7 2.92(2) . no
H19 C12 3.06(2) 2_665 no
H19 C6 3.02(2) . no
H19' H18' 2.48(3) . no
H19" H12 2.29(3) . no
H19" H18 2.56(3) . no
H19" C12 2.83(2) . no
H22 C27 2.94(2) . no
H22 C28 2.85(2) . no
H22 H27" 2.45(3) . no
H22 H28 2.36(3) . no
H22 C11 2.97(2) 1_545 no
H23 C18 2.90(2) 1_545 no
H23 H18" 2.58(3) 1_545 no
H23 H18 2.40(3) 1_545 no
H24 C30 2.86(2) . no
H24 H30 2.34(4) . no
H24 H31" 2.49(3) . no
H24 C31 2.98(2) . no
H26 Nd 3.84(2) . no
H26 C1 2.59(2) . no
H26 C2 3.04(2) . no
H26 N2 2.50(2) . no
H27 C3 2.89(3) . no
H27 C2 2.94(3) . no
H27' H28' 2.47(5) . no
H27" C22 2.88(2) . no
H27" H22 2.45(3) . no
H27" H28 2.44(3) . no
H28 C22 2.82(2) . no
H28 H22 2.36(3) . no
H28 H27" 2.44(3) . no
H28' H27' 2.47(5) . no
H28" H40' 2.53(4) . no
H29 Nd 3.81(2) . no
H29 N2 2.45(2) . no
H30 C24 2.86(3) . no
H30 H24 2.34(4) . no
H30 H31" 2.41(4) . no
H30' H31' 2.49(4) . no
H30" H7 2.33(4) . no
H31 C35 2.90(3) . no
H31 H35' 2.29(4) . no
H31 O1 2.68(3) . no
H31' H30' 2.49(4) . no
H31" H24 2.49(3) . no
H31" H30 2.41(4) . no
H31" C24 2.89(2) . no
H32 C21 2.89(2) . no
H32 C20 2.77(2) . no
H32' Si1 3.35(3) . no
H32' C40 3.06(3) . no
H32' H41" 2.53(5) . no
H32' H40' 2.53(4) . no
H34 H42 2.35(4) . no
H34' H45" 2.43(3) 1_545 no
H34' C45 3.04(2) 1_545 no
H35 C44 3.08(2) . no
H35 C46 2.90(2) . no
H35 Si2 3.35(2) . no
H35 H46" 2.28(3) . no
H35 H42 2.57(4) . no
H35' H31 2.29(4) . no
H35' H44 2.47(3) . no
H36 Si1 3.50(2) . no
H36' H43 2.60(4) . no
H37' H47" 2.36(4) . no
H38' H16 2.58(3) . no
H39 C8 2.75(2) . no
H39 C9 2.87(2) . no
H39' H47" 2.52(3) . no
H39' C47 3.02(2) . no
H40 H14 2.34(4) . no
H40' H32' 2.53(4) . no
H40' H28" 2.53(4) . no
H41 H18' 2.57(3) . no
H41" H32' 2.53(5) . no
H42 C34 2.98(3) . no
H42 C35 2.94(3) . no
H42 H35 2.57(4) . no
H42 C332 3.00(4) . no
H42 H332' 2.49(5) . no
H42 H34 2.35(4) . no
H42' H47' 2.58(4) 1_545 no
H42" H46 2.57(4) . no
H43 C36 3.10(2) . no
H43 H36' 2.60(4) . no
H43' H47 2.26(6) . no
H43' C47 3.07(4) . no
H43" C18 2.99(3) . no
H44 C35 2.91(2) . no
H44 H35' 2.47(3) . no
H45" H34' 2.43(3) 1_545 no
H46 H42" 2.57(4) . no
H46" H35 2.28(3) . no
H47 H43' 2.26(6) 1_655 no
H47' H42' 2.58(4) 1_545 no
H47" C37 3.06(3) . no
H47" H39' 2.52(3) . no
H47" H37' 2.36(4) . no
H331 C45 2.975(17) 1_545 no
H332' H42 2.49(5) . no

loop_
_geom_hbond_atom_site_label_D
_geom_hbond_atom_site_label_H
_geom_hbond_atom_site_label_A
_geom_hbond_distance_DH
_geom_hbond_distance_HA
_geom_hbond_distance_DA
_geom_hbond_angle_DHA
_geom_hbond_publ_flag
C14 H14 N1 0.91(2) 2.47(2) 2.857(2) 105.8(16) yes
C17 H17 N1 0.946(19) 2.54(2) 2.990(2) 109.2(14) yes
C26 H26 N2 0.95(2) 2.50(2) 2.979(3) 110.9(15) yes
C29 H29 N2 0.95(2) 2.45(2) 2.910(2) 109.4(17) yes

loop_
_geom_torsion_atom_site_label_1
_geom_torsion_atom_site_label_2
_geom_torsion_atom_site_label_3
_geom_torsion_atom_site_label_4
_geom_torsion
_geom_torsion_publ_flag
O2 Nd O1 C32 124.80(16) no
O2 Nd O1 C35 -35.00(17) no
N1 Nd O1 C32 -54.04(19) no
N1 Nd O1 C35 146.16(13) no
N2 Nd O1 C32 -57.02(17) no
N2 Nd O1 C35 143.18(14) no
C40 Nd O1 C32 51.30(17) no
C40 Nd O1 C35 -108.51(14) no
C44 Nd O1 C32 -169.91(17) no
C44 Nd O1 C35 30.29(14) no
O1 Nd O2 C36 -34.64(16) no
O1 Nd O2 C39 123.11(13) no
N1 Nd O2 C36 144.55(13) no
N1 Nd O2 C39 -57.69(13) no
N2 Nd O2 C36 147.91(12) no
N2 Nd O2 C39 -54.34(15) no
C40 Nd O2 C36 37.90(13) no
C40 Nd O2 C39 -164.34(13) no
C44 Nd O2 C36 -100.07(13) no
C44 Nd O2 C39 57.69(13) no
O1 Nd N1 C1 -2.88(13) no
O1 Nd N1 C8 -172.26(15) no
O2 Nd N1 C1 177.84(11) no
O2 Nd N1 C8 8.46(16) no
N2 Nd N1 C1 0.80(9) no
N2 Nd N1 C8 -168.58(19) no
C40 Nd N1 C1 -99.14(11) no
C40 Nd N1 C8 91.48(17) no
C44 Nd N1 C1 100.97(11) no
C44 Nd N1 C8 -68.42(18) no
O1 Nd N2 C1 176.66(11) no
O1 Nd N2 C20 14.46(16) no
O2 Nd N2 C1 -4.92(13) no
O2 Nd N2 C20 -167.12(15) no
N1 Nd N2 C1 -0.80(9) no
N1 Nd N2 C20 -163.00(19) no
C40 Nd N2 C1 96.41(11) no
C40 Nd N2 C20 -65.79(17) no
C44 Nd N2 C1 -104.70(11) no
C44 Nd N2 C20 93.10(17) no
O1 Nd C40 Si1 58.88(14) no
O2 Nd C40 Si1 -84.84(14) no
N1 Nd C40 Si1 -164.54(13) no
N2 Nd C40 Si1 139.36(13) no
C44 Nd C40 Si1 -11.7(2) no
O1 Nd C44 Si2 -88.06(14) no
O2 Nd C44 Si2 57.53(13) no
N1 Nd C44 Si2 134.21(12) no
N2 Nd C44 Si2 -167.41(12) no
C40 Nd C44 Si2 -17.23(18) no
O2 Nd C40 H40 47(2) no
O2 Nd C40 H40' 155.3(18) no
N1 Nd C40 H40 -32(2) no
N1 Nd C40 H40' 75.6(18) no
N2 Nd C40 H40 -88(2) no
N2 Nd C40 H40' 19.5(18) no
C44 Nd C40 H40 121(2) no
C44 Nd C40 H40' -131.5(18) no
O1 Nd C44 H44 38.5(14) no
O1 Nd C44 H44' 146.6(14) no
O2 Nd C44 H44 -175.9(14) no
O2 Nd C44 H44' -67.8(14) no
N1 Nd C44 H44 -99.2(14) no
N1 Nd C44 H44' 8.8(14) no
N2 Nd C44 H44 -40.8(14) no
N2 Nd C44 H44' 67.2(14) no
C40 Nd C44 H44 109.4(14) no
C40 Nd C44 H44' -142.6(14) no
O1 Nd C40 H40 -169(2) no
O1 Nd C40 H40' -61.0(18) no
C43 Si1 C40 Nd 108.60(15) no
C41 Si1 C40 Nd -128.68(14) no
C42 Si1 C40 Nd -9.60(18) no
C46 Si2 C44 Nd 24.56(19) no
C47 Si2 C44 Nd -94.50(15) no
C45 Si2 C44 Nd 145.18(13) no
C35 O1 C32 C331 -17.6(3) no
Nd O1 C32 C331 -179.80(15) no
Nd O1 C35 C34 156.78(12) no
C32 O1 C35 C34 -5.9(2) no
C39 O2 C36 C37 -10.0(2) no
Nd O2 C36 C37 151.30(12) no
C36 O2 C39 C38 -13.25(19) no
Nd O2 C39 C38 -172.83(11) no
C1 N1 C8 C9 121.95(17) no
Nd N1 C1 N2 -1.31(15) no
Nd N1 C1 C2 179.70(14) no
C8 N1 C1 N2 170.35(15) no
C8 N1 C1 C2 -8.6(3) no
Nd N1 C8 C9 -70.8(2) no
Nd N1 C8 C13 104.54(18) no
C1 N1 C8 C13 -62.7(2) no
Nd N2 C1 N1 1.31(15) no
Nd N2 C1 C2 -179.70(14) no
C20 N2 C1 N1 166.74(16) no
C20 N2 C1 C2 -14.3(3) no
Nd N2 C20 C21 88.5(2) no
Nd N2 C20 C25 -85.8(2) no
C1 N2 C20 C21 -69.9(2) no
C1 N2 C20 C25 115.84(19) no
N1 C1 C2 C3 -38.3(3) no
N2 C1 C2 C7 -39.0(2) no
N2 C1 C2 C3 142.80(18) no
N1 C1 C2 C7 139.94(18) no
C1 C2 C7 C6 -179.03(17) no
C7 C2 C3 C4 0.8(3) no
C1 C2 C3 C4 179.04(17) no
C3 C2 C7 C6 -0.7(3) no
C2 C3 C4 C5 -0.1(3) no
C3 C4 C5 C6 -0.6(3) no
C4 C5 C6 C7 0.7(3) no
C5 C6 C7 C2 0.0(3) no
N1 C8 C9 C14 -0.8(2) no
N1 C8 C9 C10 178.54(14) no
C9 C8 C13 C17 175.65(14) no
N1 C8 C13 C12 -177.95(14) no
C13 C8 C9 C10 3.2(2) no
C13 C8 C9 C14 -176.14(14) no
N1 C8 C13 C17 0.5(2) no
C9 C8 C13 C12 -2.8(2) no
C14 C9 C10 C11 178.16(15) no
C8 C9 C10 C11 -1.1(2) no
C10 C9 C14 C15 93.22(19) no
C8 C9 C14 C15 -87.50(19) no
C8 C9 C14 C16 147.06(16) no
C10 C9 C14 C16 -32.2(2) no
C9 C10 C11 C12 -1.2(3) no
C10 C11 C12 C13 1.7(3) no
C11 C12 C13 C8 0.3(2) no
C11 C12 C13 C17 -178.16(15) no
C8 C13 C17 C18 -110.12(17) no
C8 C13 C17 C19 126.66(16) no
C12 C13 C17 C19 -54.9(2) no
C12 C13 C17 C18 68.30(19) no
N2 C20 C25 C24 172.13(17) no
N2 C20 C25 C29 -8.1(3) no
C25 C20 C21 C26 -180.00(17) no
N2 C20 C21 C22 -173.08(16) no
N2 C20 C21 C26 5.9(3) no
C21 C20 C25 C24 -2.1(3) no
C21 C20 C25 C29 177.62(17) no
C25 C20 C21 C22 1.1(3) no
C20 C21 C22 C23 0.9(3) no
C26 C21 C22 C23 -178.11(19) no
C20 C21 C26 C28 -120.8(2) no
C22 C21 C26 C27 -65.4(2) no
C20 C21 C26 C27 115.6(2) no
C22 C21 C26 C28 58.1(2) no
C21 C22 C23 C24 -1.7(3) no
C22 C23 C24 C25 0.6(3) no
C23 C24 C25 C20 1.3(3) no
C23 C24 C25 C29 -178.4(2) no
C20 C25 C29 C30 -123.6(2) no
C20 C25 C29 C31 113.5(2) no
C24 C25 C29 C31 -66.7(2) no
C24 C25 C29 C30 56.1(3) no
O1 C32 C331 C34 33.3(3) no
C32 C331 C34 C35 -35.9(3) no
C331 C34 C35 O1 26.0(2) no
O2 C36 C37 C38 29.0(2) no
C36 C37 C38 C39 -36.2(2) no
C37 C38 C39 O2 30.90(19) no
